data_2237407
loop_
_publ_author_name
'Srinivasan, Thothadri'
'Yuvaraj, Panneerselvam'
'Reddy, Boreddy S. R.'
'Velmurugan, Devadasan'

_publ_section_title
;
 2-Chloro-8,8-dimethyl-8,9-dihydro-7<i>H</i>-chromeno[2,3-<i>b</i>]quinoline-10,12-dione
;
_journal_coeditor_code SU2550
_journal_issue 2
_journal_name_full 'Acta Crystallographica Section E'
_journal_page_first o253
_journal_paper_doi 10.1107/S1600536813001062
_journal_volume 69
_journal_year 2013
_chemical_formula_iupac 'C18 H14 Cl N O3'
_chemical_formula_moiety 'C18 H14 Cl N O3'
_chemical_formula_sum 'C18 H14 Cl N O3'
_chemical_formula_weight 327.75
_chemical_name_systematic
;
2-Chloro-8,8-dimethyl-8,9-dihydro-7<i>H</i>-chromeno[2,3-<i>b</i>]quinoline-
10,12-dione
;
_space_group_IT_number 2
_symmetry_cell_setting triclinic
_symmetry_space_group_name_Hall '-P 1'
_symmetry_space_group_name_H-M 'P -1'
_atom_sites_solution_hydrogens geom
_atom_sites_solution_primary direct
_atom_sites_solution_secondary difmap
_audit_creation_method SHELXL-97
_cell_angle_alpha 69.265(3)
_cell_angle_beta 73.868(2)
_cell_angle_gamma 64.998(5)
_cell_formula_units_Z 4
_cell_length_a 11.4135(4)
_cell_length_b 11.6663(5)
_cell_length_c 13.5810(6)
_cell_measurement_reflns_used 7488
_cell_measurement_temperature 293(2)
_cell_measurement_theta_max 28.40
_cell_measurement_theta_min 1.62
_cell_volume 1515.11(12)
_computing_cell_refinement 'SAINT (Bruker, 2008)'
_computing_data_collection 'APEX2 (Bruker, 2008)'
_computing_data_reduction 'SAINT (Bruker, 2008)'
_computing_molecular_graphics 'ORTEP-3 (Farrugia, 2012)'
_computing_publication_material 'SHELXL97 (Sheldrick, 2008) and PLATON (Spek, 2009)'
_computing_structure_refinement 'SHELXL97 (Sheldrick, 2008)'
_computing_structure_solution 'SHELXS97 (Sheldrick, 2008)'
_diffrn_ambient_temperature 293(2)
_diffrn_measured_fraction_theta_full 0.984
_diffrn_measured_fraction_theta_max 0.984
_diffrn_measurement_device_type 'Bruker SMART APEXII area-detector'
_diffrn_measurement_method '\w and \f scans'
_diffrn_radiation_monochromator graphite
_diffrn_radiation_source 'fine-focus sealed tube'
_diffrn_radiation_type MoK\a
_diffrn_radiation_wavelength 0.71073
_diffrn_reflns_av_R_equivalents 0.0331
_diffrn_reflns_av_sigmaI/netI 0.0292
_diffrn_reflns_limit_h_max 14
_diffrn_reflns_limit_h_min -15
_diffrn_reflns_limit_k_max 15
_diffrn_reflns_limit_k_min -15
_diffrn_reflns_limit_l_max 18
_diffrn_reflns_limit_l_min -18
_diffrn_reflns_number 26747
_diffrn_reflns_theta_full 28.40
_diffrn_reflns_theta_max 28.40
_diffrn_reflns_theta_min 1.62
_exptl_absorpt_coefficient_mu 0.267
_exptl_absorpt_correction_T_max 0.9486
_exptl_absorpt_correction_T_min 0.9242
_exptl_absorpt_correction_type multi-scan
_exptl_absorpt_process_details '(<i>SADABS</i>; Bruker, 2008)'
_exptl_crystal_colour Colourless
_exptl_crystal_density_diffrn 1.437
_exptl_crystal_density_method 'not measured'
_exptl_crystal_description Block
_exptl_crystal_F_000 680
_exptl_crystal_size_max 0.30
_exptl_crystal_size_mid 0.25
_exptl_crystal_size_min 0.20
_refine_diff_density_max 0.274
_refine_diff_density_min -0.331
_refine_ls_extinction_method none
_refine_ls_goodness_of_fit_ref 0.988
_refine_ls_hydrogen_treatment constr
_refine_ls_matrix_type full
_refine_ls_number_parameters 419
_refine_ls_number_reflns 7488
_refine_ls_number_restraints 0
_refine_ls_restrained_S_all 0.988
_refine_ls_R_factor_all 0.0753
_refine_ls_R_factor_gt 0.0526
_refine_ls_shift/su_max 0.000
_refine_ls_shift/su_mean 0.000
_refine_ls_structure_factor_coef Fsqd
_refine_ls_weighting_details 'calc w=1/[\s^2^(Fo^2^)+(0.0783P)^2^+0.7873P] where P=(Fo^2^+2Fc^2^)/3'
_refine_ls_weighting_scheme calc
_refine_ls_wR_factor_gt 0.1488
_refine_ls_wR_factor_ref 0.1673
_reflns_number_gt 5384
_reflns_number_total 7488
_reflns_threshold_expression I>2sigma(I)
_cod_data_source_file su2550.cif
_cod_data_source_block I
_cod_database_code 2237407
_cod_database_fobs_code 2237407

loop_
_symmetry_equiv_pos_as_xyz
'x, y, z'
'-x, -y, -z'

loop_
_atom_site_type_symbol
_atom_site_label
_atom_site_fract_x
_atom_site_fract_y
_atom_site_fract_z
_atom_site_U_iso_or_equiv
_atom_site_adp_type
_atom_site_calc_flag
_atom_site_refinement_flags
_atom_site_occupancy
_atom_site_symmetry_multiplicity
C C1 0.5452(2) 0.2391(2) 0.17141(17) 0.0507(5) Uani d . 1 1
C C1' 0.7356(2) 0.4947(2) 0.32726(17) 0.0547(5) Uani d . 1 1
C C2 0.6544(2) 0.2742(2) 0.14200(17) 0.0528(5) Uani d . 1 1
H H2 0.7376 0.2098 0.1389 0.063 Uiso calc R 1 1
C C2' 0.7043(2) 0.3837(2) 0.35361(17) 0.0558(6) Uani d . 1 1
H H2' 0.7703 0.3019 0.3552 0.067 Uiso calc R 1 1
C C3' 0.5750(2) 0.3948(2) 0.37743(17) 0.0525(5) Uani d . 1 1
H H3' 0.5532 0.3209 0.3951 0.063 Uiso calc R 1 1
C C3 0.64025(19) 0.4033(2) 0.11754(17) 0.0492(5) Uani d . 1 1
H H3 0.7135 0.4271 0.0973 0.059 Uiso calc R 1 1
C C4 0.51544(18) 0.4985(2) 0.12322(14) 0.0411(4) Uani d . 1 1
C C4' 0.4777(2) 0.51767(19) 0.37477(15) 0.0432(4) Uani d . 1 1
C C5 0.40526(18) 0.4646(2) 0.15103(15) 0.0422(4) Uani d . 1 1
C C5' 0.5084(2) 0.62854(19) 0.35132(15) 0.0435(4) Uani d . 1 1
C C6' 0.6394(2) 0.6162(2) 0.32709(17) 0.0511(5) Uani d . 1 1
H H6' 0.6617 0.6895 0.3109 0.061 Uiso calc R 1 1
C C6 0.4216(2) 0.3327(2) 0.17485(17) 0.0489(5) Uani d . 1 1
H H6 0.3490 0.3083 0.1930 0.059 Uiso calc R 1 1
C C7' 0.4033(2) 0.75624(19) 0.35395(16) 0.0448(4) Uani d . 1 1
C C7 0.27378(19) 0.5668(2) 0.15261(17) 0.0458(5) Uani d . 1 1
C C8 0.27349(17) 0.6992(2) 0.13091(15) 0.0401(4) Uani d . 1 1
C C8' 0.27101(19) 0.75360(18) 0.37550(14) 0.0386(4) Uani d . 1 1
C C9 0.38973(17) 0.7232(2) 0.10728(14) 0.0395(4) Uani d . 1 1
C C9' 0.25063(19) 0.63696(18) 0.39621(15) 0.0403(4) Uani d . 1 1
C C10 0.15855(18) 0.8078(2) 0.13264(16) 0.0431(4) Uani d . 1 1
H H10 0.0782 0.7981 0.1466 0.052 Uiso calc R 1 1
C C10' 0.15975(19) 0.86517(18) 0.37749(15) 0.0406(4) Uani d . 1 1
H H10' 0.1675 0.9457 0.3645 0.049 Uiso calc R 1 1
C C11 0.16353(18) 0.9292(2) 0.11373(16) 0.0433(4) Uani d . 1 1
C C11' 0.0377(2) 0.85759(19) 0.39857(16) 0.0419(4) Uani d . 1 1
C C12 0.28618(19) 0.9417(2) 0.09298(16) 0.0452(4) Uani d . 1 1
C C12' 0.0290(2) 0.73483(19) 0.41838(16) 0.0443(4) Uani d . 1 1
C C13 0.2948(2) 1.0714(2) 0.0769(2) 0.0595(6) Uani d . 1 1
H H13A 0.3744 1.0758 0.0288 0.071 Uiso calc R 1 1
H H13B 0.3009 1.0774 0.1446 0.071 Uiso calc R 1 1
C C13' -0.1015(2) 0.7213(2) 0.4426(2) 0.0604(6) Uani d . 1 1
H H13C -0.0945 0.6345 0.4897 0.072 Uiso calc R 1 1
H H13D -0.1256 0.7286 0.3770 0.072 Uiso calc R 1 1
C C14 0.1788(2) 1.1890(2) 0.0318(2) 0.0574(6) Uani d . 1 1
C C14' -0.2096(2) 0.8249(2) 0.4948(2) 0.0547(5) Uani d . 1 1
C C15' -0.2116(2) 0.9614(2) 0.4250(2) 0.0583(6) Uani d . 1 1
H H15A -0.2399 0.9786 0.3584 0.070 Uiso calc R 1 1
H H15B -0.2753 1.0267 0.4606 0.070 Uiso calc R 1 1
C C15 0.0525(2) 1.1739(2) 0.1015(2) 0.0668(7) Uani d . 1 1
H H15C 0.0477 1.1832 0.1709 0.080 Uiso calc R 1 1
H H15D -0.0214 1.2446 0.0697 0.080 Uiso calc R 1 1
C C16 0.0408(2) 1.0454(2) 0.1164(2) 0.0532(5) Uani d . 1 1
C C16' -0.0816(2) 0.97710(19) 0.40067(17) 0.0470(5) Uani d . 1 1
C C17 0.1858(3) 1.3168(3) 0.0318(3) 0.0908(11) Uani d . 1 1
H H17A 0.2678 1.3235 -0.0077 0.136 Uiso calc R 1 1
H H17B 0.1789 1.3172 0.1038 0.136 Uiso calc R 1 1
H H17C 0.1153 1.3900 -0.0007 0.136 Uiso calc R 1 1
C C17' -0.3419(3) 0.8143(3) 0.5042(3) 0.0808(9) Uani d . 1 1
H H17D -0.4098 0.8793 0.5368 0.121 Uiso calc R 1 1
H H17E -0.3400 0.7283 0.5472 0.121 Uiso calc R 1 1
H H17F -0.3586 0.8286 0.4345 0.121 Uiso calc R 1 1
C C18 0.1796(3) 1.1930(3) -0.0825(2) 0.0802(8) Uani d . 1 1
H H18A 0.2588 1.2024 -0.1261 0.120 Uiso calc R 1 1
H H18B 0.1058 1.2663 -0.1102 0.120 Uiso calc R 1 1
H H18C 0.1746 1.1130 -0.0826 0.120 Uiso calc R 1 1
C C18' -0.1844(2) 0.8035(3) 0.6060(2) 0.0637(6) Uani d . 1 1
H H18D -0.2542 0.8674 0.6386 0.096 Uiso calc R 1 1
H H18E -0.1031 0.8129 0.6004 0.096 Uiso calc R 1 1
H H18F -0.1803 0.7168 0.6487 0.096 Uiso calc R 1 1
N N1 0.39826(15) 0.83855(18) 0.08958(14) 0.0470(4) Uani d . 1 1
N N1' 0.13495(18) 0.62525(16) 0.41741(14) 0.0474(4) Uani d . 1 1
O O1 0.17423(15) 0.54410(18) 0.16973(18) 0.0723(5) Uani d . 1 1
O O1' 0.42395(16) 0.85595(16) 0.33981(16) 0.0663(5) Uani d . 1 1
O O2' 0.35174(14) 0.52027(13) 0.39693(12) 0.0485(3) Uani d . 1 1
O O2 0.50909(12) 0.62565(14) 0.10098(11) 0.0463(3) Uani d . 1 1
O O3 -0.06431(15) 1.03402(18) 0.13335(19) 0.0777(6) Uani d . 1 1
O O3' -0.07287(16) 1.08344(15) 0.38172(16) 0.0648(5) Uani d . 1 1
Cl Cl1' 0.89836(6) 0.48087(7) 0.29361(6) 0.0808(2) Uani d . 1 1
Cl Cl1 0.56258(7) 0.07546(6) 0.20440(6) 0.0733(2) Uani d . 1 1

loop_
_atom_site_aniso_label
_atom_site_aniso_U_11
_atom_site_aniso_U_22
_atom_site_aniso_U_33
_atom_site_aniso_U_12
_atom_site_aniso_U_13
_atom_site_aniso_U_23
C1 0.0506(12) 0.0466(11) 0.0461(11) -0.0068(9) -0.0091(9) -0.0145(9)
C1' 0.0457(11) 0.0560(13) 0.0444(11) -0.0033(10) -0.0101(9) -0.0091(9)
C2 0.0416(11) 0.0522(12) 0.0490(12) 0.0025(9) -0.0083(9) -0.0185(10)
C2' 0.0551(13) 0.0442(11) 0.0447(11) 0.0062(10) -0.0117(9) -0.0120(9)
C3' 0.0608(13) 0.0367(10) 0.0450(11) -0.0027(9) -0.0093(9) -0.0112(8)
C3 0.0332(9) 0.0575(13) 0.0469(11) -0.0066(9) -0.0038(8) -0.0166(9)
C4 0.0350(9) 0.0468(11) 0.0336(9) -0.0076(8) -0.0048(7) -0.0110(8)
C4' 0.0483(11) 0.0365(10) 0.0341(9) -0.0051(8) -0.0065(8) -0.0097(7)
C5 0.0338(9) 0.0493(11) 0.0369(9) -0.0075(8) -0.0043(7) -0.0141(8)
C5' 0.0464(11) 0.0370(10) 0.0361(9) -0.0053(8) -0.0077(8) -0.0083(7)
C6' 0.0470(11) 0.0468(11) 0.0470(11) -0.0082(9) -0.0095(9) -0.0073(9)
C6 0.0449(11) 0.0517(12) 0.0473(11) -0.0138(9) -0.0056(9) -0.0157(9)
C7' 0.0469(11) 0.0342(10) 0.0457(11) -0.0085(8) -0.0088(8) -0.0082(8)
C7 0.0339(9) 0.0511(11) 0.0497(11) -0.0112(8) -0.0024(8) -0.0184(9)
C8 0.0304(8) 0.0490(11) 0.0378(9) -0.0102(8) -0.0050(7) -0.0136(8)
C8' 0.0450(10) 0.0310(9) 0.0356(9) -0.0095(8) -0.0058(7) -0.0097(7)
C9 0.0274(8) 0.0468(10) 0.0374(9) -0.0075(7) -0.0050(7) -0.0107(8)
C9' 0.0474(10) 0.0304(9) 0.0375(9) -0.0086(8) -0.0046(8) -0.0111(7)
C10 0.0287(8) 0.0523(11) 0.0471(11) -0.0125(8) -0.0043(7) -0.0156(9)
C10' 0.0469(10) 0.0277(8) 0.0429(10) -0.0105(8) -0.0068(8) -0.0082(7)
C11 0.0306(9) 0.0465(11) 0.0479(11) -0.0087(8) -0.0063(7) -0.0131(9)
C11' 0.0445(10) 0.0338(9) 0.0436(10) -0.0110(8) -0.0059(8) -0.0106(8)
C12 0.0341(9) 0.0500(11) 0.0473(11) -0.0127(8) -0.0071(8) -0.0108(9)
C12' 0.0477(11) 0.0365(10) 0.0477(11) -0.0134(8) -0.0038(8) -0.0150(8)
C13 0.0414(11) 0.0538(13) 0.0837(17) -0.0162(10) -0.0119(11) -0.0185(12)
C13' 0.0535(13) 0.0485(12) 0.0853(17) -0.0205(10) -0.0039(12) -0.0276(12)
C14 0.0433(11) 0.0438(11) 0.0814(16) -0.0128(9) -0.0082(11) -0.0174(11)
C14' 0.0394(10) 0.0427(11) 0.0792(16) -0.0130(9) -0.0093(10) -0.0153(11)
C15' 0.0441(11) 0.0435(11) 0.0791(16) -0.0095(9) -0.0169(11) -0.0091(11)
C15 0.0426(12) 0.0531(14) 0.100(2) -0.0092(10) 0.0002(12) -0.0335(13)
C16 0.0349(10) 0.0497(12) 0.0690(14) -0.0089(9) -0.0048(9) -0.0194(10)
C16' 0.0458(11) 0.0342(10) 0.0533(12) -0.0083(8) -0.0090(9) -0.0096(8)
C17 0.0578(16) 0.0537(15) 0.164(3) -0.0169(13) -0.0138(18) -0.0396(18)
C17' 0.0481(14) 0.0622(16) 0.133(3) -0.0216(12) -0.0126(15) -0.0261(17)
C18 0.085(2) 0.0621(16) 0.0777(19) -0.0252(15) -0.0165(15) 0.0008(14)
C18' 0.0492(12) 0.0575(14) 0.0698(16) -0.0152(11) 0.0025(11) -0.0143(12)
N1 0.0304(8) 0.0511(10) 0.0536(10) -0.0118(7) -0.0061(7) -0.0111(8)
N1' 0.0508(10) 0.0352(8) 0.0536(10) -0.0139(7) -0.0004(8) -0.0170(7)
O1 0.0344(8) 0.0593(10) 0.1242(16) -0.0154(7) -0.0048(9) -0.0333(10)
O1' 0.0514(9) 0.0411(8) 0.1038(14) -0.0149(7) -0.0113(9) -0.0193(8)
O2' 0.0505(8) 0.0299(7) 0.0568(9) -0.0071(6) -0.0044(6) -0.0141(6)
O2 0.0271(6) 0.0479(8) 0.0540(8) -0.0069(6) -0.0029(5) -0.0133(6)
O3 0.0295(8) 0.0578(10) 0.1401(18) -0.0059(7) -0.0090(9) -0.0355(11)
O3' 0.0524(9) 0.0339(8) 0.0981(13) -0.0090(7) -0.0087(9) -0.0167(8)
Cl1' 0.0443(3) 0.0753(5) 0.0916(5) 0.0002(3) -0.0115(3) -0.0129(4)
Cl1 0.0716(4) 0.0471(3) 0.0927(5) -0.0067(3) -0.0227(3) -0.0194(3)

loop_
_atom_type_symbol
_atom_type_description
_atom_type_scat_dispersion_real
_atom_type_scat_dispersion_imag
_atom_type_scat_source
C C 0.0033 0.0016 'International Tables Vol C Tables 4.2.6.8 and 6.1.1.4'
H H 0.0000 0.0000 'International Tables Vol C Tables 4.2.6.8 and 6.1.1.4'
N N 0.0061 0.0033 'International Tables Vol C Tables 4.2.6.8 and 6.1.1.4'
O O 0.0106 0.0060 'International Tables Vol C Tables 4.2.6.8 and 6.1.1.4'
Cl Cl 0.1484 0.1585 'International Tables Vol C Tables 4.2.6.8 and 6.1.1.4'

loop_
_geom_angle_atom_site_label_1
_geom_angle_atom_site_label_2
_geom_angle_atom_site_label_3
_geom_angle
C6 C1 C2 120.8(2)
C6 C1 Cl1 118.75(18)
C2 C1 Cl1 120.41(17)
C6' C1' C2' 121.0(2)
C6' C1' Cl1' 119.3(2)
C2' C1' Cl1' 119.64(17)
C3 C2 C1 120.21(19)
C3 C2 H2 119.9
C1 C2 H2 119.9
C3' C2' C1' 119.8(2)
C3' C2' H2' 120.1
C1' C2' H2' 120.1
C2' C3' C4' 119.2(2)
C2' C3' H3' 120.4
C4' C3' H3' 120.4
C2 C3 C4 119.4(2)
C2 C3 H3 120.3
C4 C3 H3 120.3
O2 C4 C3 116.00(18)
O2 C4 C5 123.13(17)
C3 C4 C5 120.9(2)
O2' C4' C5' 123.44(17)
O2' C4' C3' 115.37(19)
C5' C4' C3' 121.2(2)
C4 C5 C6 118.95(18)
C4 C5 C7 120.38(19)
C6 C5 C7 120.65(18)
C4' C5' C6' 119.05(18)
C4' C5' C7' 119.92(19)
C6' C5' C7' 121.02(19)
C1' C6' C5' 119.6(2)
C1' C6' H6' 120.2
C5' C6' H6' 120.2
C1 C6 C5 119.7(2)
C1 C6 H6 120.1
C5 C6 H6 120.1
O1' C7' C8' 122.76(18)
O1' C7' C5' 123.1(2)
C8' C7' C5' 114.11(17)
O1 C7 C8 122.87(19)
O1 C7 C5 123.4(2)
C8 C7 C5 113.76(17)
C10 C8 C9 116.18(18)
C10 C8 C7 122.19(17)
C9 C8 C7 121.63(17)
C10' C8' C9' 116.13(18)
C10' C8' C7' 122.48(17)
C9' C8' C7' 121.38(17)
N1 C9 O2 112.46(16)
N1 C9 C8 125.55(17)
O2 C9 C8 121.99(18)
N1' C9' O2' 112.55(16)
N1' C9' C8' 125.45(17)
O2' C9' C8' 121.99(18)
C11 C10 C8 119.92(17)
C11 C10 H10 120.0
C8 C10 H10 120.0
C11' C10' C8' 120.33(17)
C11' C10' H10' 119.8
C8' C10' H10' 119.8
C10 C11 C12 119.19(18)
C10 C11 C16 120.10(17)
C12 C11 C16 120.71(19)
C10' C11' C12' 118.57(18)
C10' C11' C16' 120.37(17)
C12' C11' C16' 121.06(18)
N1 C12 C11 121.82(19)
N1 C12 C13 117.67(18)
C11 C12 C13 120.49(18)
N1' C12' C11' 122.37(19)
N1' C12' C13' 117.04(18)
C11' C12' C13' 120.59(18)
C12 C13 C14 113.78(19)
C12 C13 H13A 108.8
C14 C13 H13A 108.8
C12 C13 H13B 108.8
C14 C13 H13B 108.8
H13A C13 H13B 107.7
C12' C13' C14' 113.01(18)
C12' C13' H13C 109.0
C14' C13' H13C 109.0
C12' C13' H13D 109.0
C14' C13' H13D 109.0
H13C C13' H13D 107.8
C13 C14 C17 110.4(2)
C13 C14 C18 109.7(2)
C17 C14 C18 109.3(2)
C13 C14 C15 108.6(2)
C17 C14 C15 109.3(2)
C18 C14 C15 109.5(2)
C18' C14' C17' 109.1(2)
C18' C14' C13' 110.3(2)
C17' C14' C13' 109.4(2)
C18' C14' C15' 109.7(2)
C17' C14' C15' 109.6(2)
C13' C14' C15' 108.7(2)
C16' C15' C14' 113.85(18)
C16' C15' H15A 108.8
C14' C15' H15A 108.8
C16' C15' H15B 108.8
C14' C15' H15B 108.8
H15A C15' H15B 107.7
C16 C15 C14 114.19(19)
C16 C15 H15C 108.7
C14 C15 H15C 108.7
C16 C15 H15D 108.7
C14 C15 H15D 108.7
H15C C15 H15D 107.6
O3 C16 C11 120.3(2)
O3 C16 C15 122.1(2)
C11 C16 C15 117.52(18)
O3' C16' C11' 120.49(19)
O3' C16' C15' 121.99(19)
C11' C16' C15' 117.51(18)
C14 C17 H17A 109.5
C14 C17 H17B 109.5
H17A C17 H17B 109.5
C14 C17 H17C 109.5
H17A C17 H17C 109.5
H17B C17 H17C 109.5
C14' C17' H17D 109.5
C14' C17' H17E 109.5
H17D C17' H17E 109.5
C14' C17' H17F 109.5
H17D C17' H17F 109.5
H17E C17' H17F 109.5
C14 C18 H18A 109.5
C14 C18 H18B 109.5
H18A C18 H18B 109.5
C14 C18 H18C 109.5
H18A C18 H18C 109.5
H18B C18 H18C 109.5
C14' C18' H18D 109.5
C14' C18' H18E 109.5
H18D C18' H18E 109.5
C14' C18' H18F 109.5
H18D C18' H18F 109.5
H18E C18' H18F 109.5
C9 N1 C12 117.33(16)
C9' N1' C12' 117.15(17)
C9' O2' C4' 119.03(15)
C9 O2 C4 118.93(15)

loop_
_geom_bond_atom_site_label_1
_geom_bond_atom_site_label_2
_geom_bond_distance
C1 C6 1.372(3)
C1 C2 1.385(3)
C1 Cl1 1.735(2)
C1' C6' 1.377(3)
C1' C2' 1.388(4)
C1' Cl1' 1.736(2)
C2 C3 1.370(3)
C2 H2 0.9300
C2' C3' 1.379(3)
C2' H2' 0.9300
C3' C4' 1.389(3)
C3' H3' 0.9300
C3 C4 1.390(3)
C3 H3 0.9300
C4 O2 1.378(2)
C4 C5 1.390(3)
C4' O2' 1.374(3)
C4' C5' 1.388(3)
C5 C6 1.395(3)
C5 C7 1.470(3)
C5' C6' 1.393(3)
C5' C7' 1.471(3)
C6' H6' 0.9300
C6 H6 0.9300
C7' O1' 1.222(2)
C7' C8' 1.468(3)
C7 O1 1.216(2)
C7 C8 1.466(3)
C8 C10 1.387(3)
C8 C9 1.398(3)
C8' C10' 1.384(3)
C8' C9' 1.395(3)
C9 N1 1.322(3)
C9 O2 1.361(2)
C9' N1' 1.326(3)
C9' O2' 1.362(2)
C10 C11 1.371(3)
C10 H10 0.9300
C10' C11' 1.377(3)
C10' H10' 0.9300
C11 C12 1.409(3)
C11 C16 1.484(3)
C11' C12' 1.402(3)
C11' C16' 1.483(3)
C12 N1 1.339(3)
C12 C13 1.492(3)
C12' N1' 1.339(3)
C12' C13' 1.497(3)
C13 C14 1.527(3)
C13 H13A 0.9700
C13 H13B 0.9700
C13' C14' 1.532(3)
C13' H13C 0.9700
C13' H13D 0.9700
C14 C17 1.527(3)
C14 C18 1.533(4)
C14 C15 1.531(3)
C14' C18' 1.529(4)
C14' C17' 1.533(3)
C14' C15' 1.533(3)
C15' C16' 1.503(3)
C15' H15A 0.9700
C15' H15B 0.9700
C15 C16 1.499(3)
C15 H15C 0.9700
C15 H15D 0.9700
C16 O3 1.212(3)
C16' O3' 1.216(2)
C17 H17A 0.9600
C17 H17B 0.9600
C17 H17C 0.9600
C17' H17D 0.9600
C17' H17E 0.9600
C17' H17F 0.9600
C18 H18A 0.9600
C18 H18B 0.9600
C18 H18C 0.9600
C18' H18D 0.9600
C18' H18E 0.9600
C18' H18F 0.9600

loop_
_geom_hbond_atom_site_label_D
_geom_hbond_atom_site_label_H
_geom_hbond_atom_site_label_A
_geom_hbond_site_symmetry_A
_geom_hbond_distance_DH
_geom_hbond_distance_HA
_geom_hbond_distance_DA
_geom_hbond_angle_DHA
C2 H2 O3 1_645.01 0.93 2.33 3.255(3) 174
C2' H2' O3' 1_645.02 0.93 2.38 3.309(3) 173

loop_
_geom_torsion_atom_site_label_1
_geom_torsion_atom_site_label_2
_geom_torsion_atom_site_label_3
_geom_torsion_atom_site_label_4
_geom_torsion
C6 C1 C2 C3 1.1(3)
Cl1 C1 C2 C3 -179.03(17)
C6' C1' C2' C3' 1.7(3)
Cl1' C1' C2' C3' -178.16(17)
C1' C2' C3' C4' -0.1(3)
C1 C2 C3 C4 0.4(3)
C2 C3 C4 O2 177.88(18)
C2 C3 C4 C5 -1.4(3)
C2' C3' C4' O2' 178.43(18)
C2' C3' C4' C5' -1.7(3)
O2 C4 C5 C6 -178.33(17)
C3 C4 C5 C6 0.9(3)
O2 C4 C5 C7 3.2(3)
C3 C4 C5 C7 -177.54(18)
O2' C4' C5' C6' -178.27(18)
C3' C4' C5' C6' 1.9(3)
O2' C4' C5' C7' 2.7(3)
C3' C4' C5' C7' -177.18(19)
C2' C1' C6' C5' -1.5(3)
Cl1' C1' C6' C5' 178.33(16)
C4' C5' C6' C1' -0.3(3)
C7' C5' C6' C1' 178.77(19)
C2 C1 C6 C5 -1.6(3)
Cl1 C1 C6 C5 178.52(16)
C4 C5 C6 C1 0.6(3)
C7 C5 C6 C1 179.05(19)
C4' C5' C7' O1' 175.9(2)
C6' C5' C7' O1' -3.1(3)
C4' C5' C7' C8' -3.9(3)
C6' C5' C7' C8' 177.10(18)
C4 C5 C7 O1 175.2(2)
C6 C5 C7 O1 -3.2(3)
C4 C5 C7 C8 -4.4(3)
C6 C5 C7 C8 177.16(18)
O1 C7 C8 C10 2.6(3)
C5 C7 C8 C10 -177.72(18)
O1 C7 C8 C9 -177.4(2)
C5 C7 C8 C9 2.2(3)
O1' C7' C8' C10' 2.4(3)
C5' C7' C8' C10' -177.78(17)
O1' C7' C8' C9' -177.0(2)
C5' C7' C8' C9' 2.8(3)
C10 C8 C9 N1 1.9(3)
C7 C8 C9 N1 -178.08(19)
C10 C8 C9 O2 -178.65(17)
C7 C8 C9 O2 1.4(3)
C10' C8' C9' N1' -0.1(3)
C7' C8' C9' N1' 179.33(18)
C10' C8' C9' O2' -179.83(17)
C7' C8' C9' O2' -0.4(3)
C9 C8 C10 C11 -1.2(3)
C7 C8 C10 C11 178.79(19)
C9' C8' C10' C11' -0.3(3)
C7' C8' C10' C11' -179.69(18)
C8 C10 C11 C12 -0.2(3)
C8 C10 C11 C16 -179.46(19)
C8' C10' C11' C12' 0.3(3)
C8' C10' C11' C16' -179.97(18)
C10 C11 C12 N1 1.0(3)
C16 C11 C12 N1 -179.6(2)
C10 C11 C12 C13 -177.3(2)
C16 C11 C12 C13 2.0(3)
C10' C11' C12' N1' -0.1(3)
C16' C11' C12' N1' -179.75(19)
C10' C11' C12' C13' 179.5(2)
C16' C11' C12' C13' -0.2(3)
N1 C12 C13 C14 153.4(2)
C11 C12 C13 C14 -28.2(3)
N1' C12' C13' C14' 151.8(2)
C11' C12' C13' C14' -27.8(3)
C12 C13 C14 C17 172.4(2)
C12 C13 C14 C18 -67.0(3)
C12 C13 C14 C15 52.6(3)
C12' C13' C14' C18' -66.8(3)
C12' C13' C14' C17' 173.1(2)
C12' C13' C14' C15' 53.5(3)
C18' C14' C15' C16' 66.6(3)
C17' C14' C15' C16' -173.6(2)
C13' C14' C15' C16' -54.1(3)
C13 C14 C15 C16 -53.8(3)
C17 C14 C15 C16 -174.3(3)
C18 C14 C15 C16 65.9(3)
C10 C11 C16 O3 -1.4(4)
C12 C11 C16 O3 179.3(2)
C10 C11 C16 C15 176.5(2)
C12 C11 C16 C15 -2.8(3)
C14 C15 C16 O3 -152.3(3)
C14 C15 C16 C11 29.9(3)
C10' C11' C16' O3' 1.5(3)
C12' C11' C16' O3' -178.8(2)
C10' C11' C16' C15' -179.6(2)
C12' C11' C16' C15' 0.1(3)
C14' C15' C16' O3' -152.9(2)
C14' C15' C16' C11' 28.2(3)
O2 C9 N1 C12 179.43(17)
C8 C9 N1 C12 -1.1(3)
C11 C12 N1 C9 -0.5(3)
C13 C12 N1 C9 177.90(19)
O2' C9' N1' C12' -179.88(17)
C8' C9' N1' C12' 0.4(3)
C11' C12' N1' C9' -0.3(3)
C13' C12' N1' C9' -179.85(19)
N1' C9' O2' C4' 179.10(16)
C8' C9' O2' C4' -1.2(3)
C5' C4' O2' C9' 0.0(3)
C3' C4' O2' C9' 179.84(17)
N1 C9 O2 C4 176.59(16)
C8 C9 O2 C4 -2.9(3)
C3 C4 O2 C9 -178.66(17)
C5 C4 O2 C9 0.6(3)

loop_
_cod_related_entry_id
_cod_related_entry_database
_cod_related_entry_code
1 ChemSpider 6058249
